data_9016492
loop_
_publ_author_name
'Bolzan, A. A.'
'Fong, C.'
'Kennedy, B. J.'
'Howard, C. J.'

_publ_section_title
;
 Structural studies of rutile-type metal dioxides
;
_journal_issue 3
_journal_name_full 'Acta Crystallographica, Section B'
_journal_page_first 373
_journal_page_last 380
_journal_paper_doi 10.1107/S0108768197001468
_journal_volume 53
_journal_year 1997
_chemical_compound_source Synthetic
_chemical_formula_sum 'Ge O2'
_chemical_name_mineral Argutite
_space_group_IT_number 136
_symmetry_space_group_name_Hall '-P 4n 2n'
_symmetry_space_group_name_H-M 'P 42/m n m'
_cell_angle_alpha 90
_cell_angle_beta 90
_cell_angle_gamma 90
_cell_length_a 4.4066
_cell_length_b 4.4066
_cell_length_c 2.8619
_cell_formula_units_Z 2
_cell_volume 55.573
_database_code_amcsd 0019240
_exptl_crystal_density_diffrn 6.252
_cod_database_code 9016492

loop_
_space_group_symop_operation_xyz
x,y,z
-y,-x,z
y,x,-z
1/2+y,1/2-x,1/2-z
1/2-y,1/2+x,1/2+z
1/2+x,1/2-y,1/2+z
1/2-x,1/2+y,1/2-z
x,y,-z
-x,-y,z
y,x,z
-y,-x,-z
1/2-y,1/2+x,1/2-z
1/2+y,1/2-x,1/2+z
1/2-x,1/2+y,1/2+z
1/2+x,1/2-y,1/2-z
-x,-y,-z

loop_
_atom_site_aniso_label
_atom_site_aniso_U_11
_atom_site_aniso_U_22
_atom_site_aniso_U_33
_atom_site_aniso_U_12
_atom_site_aniso_U_13
_atom_site_aniso_U_23
Ge 0.00330 0.00330 0.00230 0.00000 0.00000 0.00000
O 0.00390 0.00000 0.00310 0.00090 0.00000 0.00000

loop_
_atom_site_label
_atom_site_fract_x
_atom_site_fract_y
_atom_site_fract_z
Ge 0.00000 0.00000 0.00000
O 0.30604 0.30604 0.00000

loop_
_cod_related_entry_id
_cod_related_entry_database
_cod_related_entry_code
1 AMCSD 0019240
